data_7250342
loop_
_publ_author_name
'Allia, Hadjer'
'Rodr\'iguez Exp\'osito, Ana'
'Palacios, Maria A.'
'Jim\'enez, Juan Ram\'on'
'Carneiro Neto, Albano'
'Moura Jr., Renaldo T.'
'Piccinelli, Fabio'
'Navarro, Amparo'
'Quesada-Moreno, Mar\'ia Mar'
'Colacio, Enrique'

_publ_section_title
;
 Different mechanisms for lanthanide(III) sensitization and
 Yb-field-induced single-molecule magnet behaviour in a series of
 pentagonal bipyramidal and octahedral lanthanide complexes with axial
 phosphine oxide ligands.
;
_journal_name_full 'Physical Chemistry Chemical Physics'
_journal_paper_doi 10.1039/D4CP04862H
_journal_year 2025
_chemical_formula_moiety 'C58 H82 Cl3 Gd O3 P2'
_chemical_formula_sum 'C58 H82 Cl3 Gd O3 P2'
_chemical_formula_weight 1152.77
_space_group_crystal_system monoclinic
_space_group_IT_number 15
_space_group_name_Hall '-C 2yc'
_space_group_name_H-M_alt 'C 1 2/c 1'
_atom_sites_solution_hydrogens geom
_atom_sites_solution_primary dual
_audit_creation_date 2024-12-19
_audit_creation_method
;
Olex2 1.5
(compiled 2024.02.16 svn.r378c4104 for OlexSys, GUI svn.r6928)
;
_audit_update_record
;
2024-12-19 deposited with the CCDC.	2025-04-25 downloaded from the CCDC.
;
_cell_angle_alpha 90
_cell_angle_beta 93.668(2)
_cell_angle_gamma 90
_cell_formula_units_Z 4
_cell_length_a 17.3000(12)
_cell_length_b 11.6907(7)
_cell_length_c 25.6789(18)
_cell_measurement_reflns_used 9388
_cell_measurement_temperature 100.00
_cell_measurement_theta_max 28.294
_cell_measurement_theta_min 2.682
_cell_volume 5182.9(6)
_computing_cell_refinement 'SAINT V8.40B (?, 2016)'
_computing_data_reduction 'SAINT V8.40B (?, 2016)'
_computing_molecular_graphics 'Olex2 1.5 (Dolomanov et al., 2009)'
_computing_publication_material 'Olex2 1.5 (Dolomanov et al., 2009)'
_computing_structure_refinement 'SHELXL 2018/3 (Sheldrick, 2015)'
_computing_structure_solution 'SHELXT 2018/2 (Sheldrick, 2018)'
_diffrn_ambient_temperature 100.00
_diffrn_measured_fraction_theta_full 0.999
_diffrn_measured_fraction_theta_max 0.999
_diffrn_measurement_device_type 'four-circle diffractometer'
_diffrn_measurement_method '\w scans'
_diffrn_radiation_type MoK\a
_diffrn_radiation_wavelength 0.71073
_diffrn_reflns_av_R_equivalents 0.0479
_diffrn_reflns_av_unetI/netI 0.0202
_diffrn_reflns_Laue_measured_fraction_full 0.999
_diffrn_reflns_Laue_measured_fraction_max 0.999
_diffrn_reflns_limit_h_max 23
_diffrn_reflns_limit_h_min -23
_diffrn_reflns_limit_k_max 15
_diffrn_reflns_limit_k_min -15
_diffrn_reflns_limit_l_max 34
_diffrn_reflns_limit_l_min -34
_diffrn_reflns_number 71525
_diffrn_reflns_point_group_measured_fraction_full 0.999
_diffrn_reflns_point_group_measured_fraction_max 0.999
_diffrn_reflns_theta_full 25.242
_diffrn_reflns_theta_max 28.297
_diffrn_reflns_theta_min 2.104
_diffrn_source_current 1.0
_diffrn_source_power 0.05
_diffrn_source_voltage 50.0
_exptl_absorpt_coefficient_mu 1.541
_exptl_absorpt_correction_T_max 0.9150
_exptl_absorpt_correction_T_min 0.7154
_exptl_absorpt_correction_type numerical
_exptl_absorpt_process_details
;
SADABS-2016/2 (Bruker,2016/2) was used for absorption correction.
wR2(int) was 0.1054 before and 0.0488 after correction.
The Ratio of minimum to maximum transmission is 0.7819.
The \l/2 correction factor is Not present.
;
_exptl_crystal_colour colourless
_exptl_crystal_density_diffrn 1.477
_exptl_crystal_description neddle
_exptl_crystal_F_000 2396
_exptl_crystal_size_max 0.271
_exptl_crystal_size_mid 0.186
_exptl_crystal_size_min 0.090
_refine_diff_density_max 0.439
_refine_diff_density_min -0.392
_refine_diff_density_rms 0.059
_refine_ls_extinction_method none
_refine_ls_goodness_of_fit_ref 1.113
_refine_ls_hydrogen_treatment constr
_refine_ls_matrix_type full
_refine_ls_number_parameters 314
_refine_ls_number_reflns 6431
_refine_ls_number_restraints 1
_refine_ls_restrained_S_all 1.117
_refine_ls_R_factor_all 0.0234
_refine_ls_R_factor_gt 0.0181
_refine_ls_shift/su_max 0.001
_refine_ls_shift/su_mean 0.000
_refine_ls_structure_factor_coef Fsqd
_refine_ls_weighting_details 'w=1/[\s^2^(Fo^2^)+(0.0157P)^2^+6.1547P] where P=(Fo^2^+2Fc^2^)/3'
_refine_ls_weighting_scheme calc
_refine_ls_wR_factor_gt 0.0431
_refine_ls_wR_factor_ref 0.0440
_reflns_Friedel_coverage 0.000
_reflns_number_gt 5958
_reflns_number_total 6431
_reflns_threshold_expression 'I > 2\s(I)'
_cod_data_source_file d4cp04862h2.cif
_cod_data_source_block compound_6
_cod_database_code 7250342
_shelx_shelxl_version_number 2018/3
_shelx_space_group_comment
;
The symmetry employed for this shelxl refinement is uniquely defined
by the following loop, which should always be used as a source of
symmetry information in preference to the above space-group names.
They are only intended as comments.
;
_olex2_refinement_description
;
1. Fixed Uiso
 At 1.2 times of:
  All C(H) groups, {H28A,H28B,H28} of C28, All C(H,H) groups
 At 1.5 times of:
  {H29C,H29D,H29E} of C29A
2. Restrained distances
 C28-C29 \\sim C28-C29A
 with sigma of 0.02
3. Others
 Fixed Sof: H28A(0.7) H28B(0.7) H28(0.3) C29(0.7) H29A(0.7) H29B(0.7)
 C29A(0.3) H29C(0.3) H29D(0.3) H29E(0.3)
4.a Ternary CH refined with riding coordinates:
 C16(H16), C2(H2), C6(H6), C14(H14), C12(H12), C8(H8)
4.b Secondary CH2 refined with riding coordinates:
 C19(H19A,H19B), C17(H17A,H17B), C9(H9A,H9B), C5(H5A,H5B), C15(H15A,H15B),
 C7(H7A,H7B), C1(H1A,H1B), C13(H13A,H13B), C3(H3A,H3B), C00N(H00A,H00B),
 C20(H20A,H20B), C10(H10A,H10B), C11(H11A,H11B), C28(H28A,H28B), C29(H29A,H29B)
4.c Aromatic/amide H refined with riding coordinates:
 C26(H26), C22(H22), C28(H28), C23(H23), C24(H24), C25(H25)
4.d Idealised Me refined as rotating group:
 C29A(H29C,H29D,H29E)
;
_olex2_submission_special_instructions 'No special instructions were received'

loop_
_space_group_symop_operation_xyz
'x, y, z'
'-x, y, -z+1/2'
'x+1/2, y+1/2, z'
'-x+1/2, y+1/2, -z+1/2'
'-x, -y, -z'
'x, -y, z-1/2'
'-x+1/2, -y+1/2, -z'
'x+1/2, -y+1/2, z-1/2'

loop_
_atom_site_label
_atom_site_type_symbol
_atom_site_fract_x
_atom_site_fract_y
_atom_site_fract_z
_atom_site_U_iso_or_equiv
_atom_site_adp_type
_atom_site_occupancy
_atom_site_site_symmetry_order
_atom_site_calc_flag
_atom_site_refinement_flags_posn
_atom_site_refinement_flags_adp
_atom_site_refinement_flags_occupancy
_atom_site_disorder_assembly
_atom_site_disorder_group
Gd1 Gd 0.500000 0.39266(2) 0.750000 0.01222(3) Uani 1 2 d S T P . .
Cl1 Cl 0.500000 0.16855(4) 0.750000 0.01897(10) Uani 1 2 d S T P . .
Cl2 Cl 0.62642(2) 0.42343(3) 0.69990(2) 0.01990(8) Uani 1 1 d . . . . .
P1 P 0.37508(2) 0.38445(3) 0.62372(2) 0.01225(7) Uani 1 1 d . . . . .
O1 O 0.43212(6) 0.39550(9) 0.67062(4) 0.0149(2) Uani 1 1 d . . . . .
O2 O 0.500000 0.60653(13) 0.750000 0.0243(4) Uani 1 2 d S T P C .
C19 C 0.24398(9) 0.43278(13) 0.67799(6) 0.0159(3) Uani 1 1 d . . . . .
H19A H 0.219821 0.359000 0.667244 0.019 Uiso 1 1 calc R U . . .
H19B H 0.278440 0.419284 0.709673 0.019 Uiso 1 1 calc R U . . .
C17 C 0.32676(9) 0.59689(12) 0.65081(6) 0.0174(3) Uani 1 1 d . . . . .
H17A H 0.361478 0.587305 0.682684 0.021 Uiso 1 1 calc R U . . .
H17B H 0.357781 0.627643 0.622901 0.021 Uiso 1 1 calc R U . . .
C18 C 0.29195(9) 0.47894(12) 0.63375(6) 0.0146(3) Uani 1 1 d . . . . .
C16 C 0.18074(9) 0.51909(13) 0.69023(6) 0.0193(3) Uani 1 1 d . . . . .
H16 H 0.150748 0.488862 0.719282 0.023 Uiso 1 1 calc R U . . .
C9 C 0.38746(10) -0.01170(13) 0.64092(6) 0.0216(3) Uani 1 1 d . . . . .
H9A H 0.426704 -0.000613 0.670270 0.026 Uiso 1 1 calc R U . . .
H9B H 0.379522 -0.094871 0.635678 0.026 Uiso 1 1 calc R U . . .
C5 C 0.32418(9) 0.17418(12) 0.66244(6) 0.0165(3) Uani 1 1 d . . . . .
H5A H 0.363452 0.185802 0.691721 0.020 Uiso 1 1 calc R U . . .
H5B H 0.275279 0.210402 0.671885 0.020 Uiso 1 1 calc R U . . .
C15 C 0.21632(9) 0.63457(13) 0.70623(6) 0.0188(3) Uani 1 1 d . . . . .
H15A H 0.174877 0.689006 0.714232 0.023 Uiso 1 1 calc R U . . .
H15B H 0.251361 0.625266 0.737959 0.023 Uiso 1 1 calc R U . . .
C2 C 0.27911(10) 0.08110(13) 0.55879(6) 0.0201(3) Uani 1 1 d . . . . .
H2 H 0.239533 0.068527 0.529233 0.024 Uiso 1 1 calc R U . . .
C6 C 0.31104(10) 0.04524(13) 0.65352(6) 0.0197(3) Uani 1 1 d . . . . .
H6 H 0.292144 0.010243 0.685893 0.024 Uiso 1 1 calc R U . . .
C14 C 0.26165(9) 0.68127(13) 0.66166(6) 0.0185(3) Uani 1 1 d . . . . .
H14 H 0.284749 0.756947 0.672059 0.022 Uiso 1 1 calc R U . . .
C7 C 0.42880(9) 0.17117(13) 0.59960(6) 0.0176(3) Uani 1 1 d . . . . .
H7A H 0.448257 0.205179 0.567648 0.021 Uiso 1 1 calc R U . . .
H7B H 0.468423 0.183307 0.628629 0.021 Uiso 1 1 calc R U . . .
C1 C 0.29124(9) 0.21022(13) 0.56701(6) 0.0178(3) Uani 1 1 d . . . . .
H1A H 0.241615 0.246535 0.574862 0.021 Uiso 1 1 calc R U . . .
H1B H 0.308896 0.245127 0.534713 0.021 Uiso 1 1 calc R U . . .
C27 C 0.45005(9) 0.54552(13) 0.55724(6) 0.0172(3) Uani 1 1 d . . . . .
C13 C 0.12634(10) 0.53428(15) 0.64144(7) 0.0250(4) Uani 1 1 d . . . . .
H13A H 0.102498 0.459923 0.631286 0.030 Uiso 1 1 calc R U . . .
H13B H 0.084379 0.588369 0.648802 0.030 Uiso 1 1 calc R U . . .
C12 C 0.17196(10) 0.58026(14) 0.59693(6) 0.0242(4) Uani 1 1 d . . . . .
H12 H 0.136100 0.590098 0.565134 0.029 Uiso 1 1 calc R U . . .
C3 C 0.25040(10) 0.02766(14) 0.60845(6) 0.0226(3) Uani 1 1 d . . . . .
H3A H 0.200975 0.063804 0.616868 0.027 Uiso 1 1 calc R U . . .
H3B H 0.241048 -0.055128 0.602930 0.027 Uiso 1 1 calc R U . . .
C00N C 0.23721(10) 0.49670(14) 0.58452(6) 0.0214(3) Uani 1 1 d . . . . .
H00A H 0.266701 0.527985 0.555949 0.026 Uiso 1 1 calc R U . . .
H00B H 0.214640 0.422444 0.572902 0.026 Uiso 1 1 calc R U . . .
C20 C 0.41949(10) 0.42613(13) 0.56370(6) 0.0197(3) Uani 1 1 d . . . . .
H20A H 0.463011 0.372833 0.559133 0.024 Uiso 1 1 calc R U . . .
H20B H 0.380680 0.412120 0.534379 0.024 Uiso 1 1 calc R U . . .
C4 C 0.35207(9) 0.23120(12) 0.61246(5) 0.0137(3) Uani 1 1 d . . . . .
C10 C 0.35511(10) 0.02460(14) 0.54592(6) 0.0232(3) Uani 1 1 d . . . . .
H10A H 0.373779 0.058617 0.513723 0.028 Uiso 1 1 calc R U . . .
H10B H 0.346767 -0.058232 0.539824 0.028 Uiso 1 1 calc R U . . .
C11 C 0.20742(11) 0.69626(14) 0.61247(6) 0.0240(3) Uani 1 1 d . . . . .
H11A H 0.165849 0.751380 0.619382 0.029 Uiso 1 1 calc R U . . .
H11B H 0.236806 0.726679 0.583672 0.029 Uiso 1 1 calc R U . . .
C8 C 0.41555(10) 0.04231(13) 0.59132(6) 0.0205(3) Uani 1 1 d . . . . .
H8 H 0.465331 0.005462 0.582739 0.025 Uiso 1 1 calc R U . . .
C26 C 0.51701(10) 0.58072(14) 0.58486(6) 0.0226(3) Uani 1 1 d . . . . .
H26 H 0.543563 0.529638 0.608567 0.027 Uiso 1 1 calc R U . . .
C22 C 0.41340(11) 0.62035(15) 0.52122(6) 0.0262(4) Uani 1 1 d . . . . .
H22 H 0.368350 0.596345 0.501056 0.031 Uiso 1 1 calc R U . . .
C28 C 0.46149(16) 0.68075(16) 0.78512(9) 0.0465(6) Uani 1 1 d D . . . .
H28A H 0.490389 0.683166 0.819642 0.056 Uiso 0.7 1 calc R U P A 1
H28B H 0.408306 0.653084 0.789834 0.056 Uiso 0.7 1 calc R U P A 1
H28 H 0.417536 0.657366 0.802767 0.056 Uiso 0.3 1 calc R U P B 2
C23 C 0.44251(13) 0.72969(16) 0.51475(7) 0.0348(5) Uani 1 1 d . . . . .
H23 H 0.417060 0.780482 0.490388 0.042 Uiso 1 1 calc R U . . .
C24 C 0.50806(13) 0.76479(15) 0.54346(8) 0.0358(5) Uani 1 1 d . . . . .
H24 H 0.527293 0.840159 0.539373 0.043 Uiso 1 1 calc R U . . .
C25 C 0.54581(12) 0.69061(16) 0.57815(7) 0.0315(4) Uani 1 1 d . . . . .
H25 H 0.591594 0.714470 0.597543 0.038 Uiso 1 1 calc R U . . .
C29 C 0.4594(2) 0.7949(2) 0.76095(14) 0.0363(7) Uani 0.7 1 d D . P C 1
H29A H 0.453840 0.856318 0.786974 0.044 Uiso 0.7 1 calc R U P C 1
H29B H 0.417548 0.801433 0.732938 0.044 Uiso 0.7 1 calc R U P C 1
C29A C 0.4927(5) 0.7851(6) 0.7908(3) 0.0424(18) Uani 0.3 1 d D . P C 2
H29C H 0.516617 0.793224 0.826223 0.064 Uiso 0.3 1 calc R U P C 2
H29D H 0.452169 0.843002 0.784807 0.064 Uiso 0.3 1 calc R U P C 2
H29E H 0.532180 0.795345 0.765465 0.064 Uiso 0.3 1 calc R U P C 2

loop_
_atom_site_aniso_label
_atom_site_aniso_U_11
_atom_site_aniso_U_22
_atom_site_aniso_U_33
_atom_site_aniso_U_23
_atom_site_aniso_U_13
_atom_site_aniso_U_12
Gd1 0.01251(5) 0.01314(5) 0.01094(5) 0.000 0.00013(3) 0.000
Cl1 0.0209(3) 0.0147(2) 0.0208(2) 0.000 -0.0030(2) 0.000
Cl2 0.01646(18) 0.02446(18) 0.01919(17) 0.00181(14) 0.00448(14) 0.00010(14)
P1 0.01353(18) 0.01347(16) 0.00969(16) 0.00003(13) 0.00032(13) 0.00036(13)
O1 0.0147(5) 0.0167(5) 0.0132(5) -0.0008(4) -0.0011(4) 0.0007(4)
O2 0.0394(10) 0.0147(7) 0.0201(8) 0.000 0.0121(7) 0.000
C19 0.0135(7) 0.0169(7) 0.0174(7) 0.0010(5) 0.0012(6) 0.0009(5)
C17 0.0207(8) 0.0146(7) 0.0171(7) -0.0005(5) 0.0035(6) -0.0003(6)
C18 0.0160(7) 0.0149(6) 0.0127(6) -0.0006(5) 0.0001(5) 0.0035(5)
C16 0.0167(8) 0.0204(7) 0.0210(8) -0.0002(6) 0.0039(6) 0.0032(6)
C9 0.0266(9) 0.0150(7) 0.0225(8) 0.0006(6) -0.0022(7) 0.0015(6)
C5 0.0198(8) 0.0154(7) 0.0143(7) 0.0002(5) 0.0017(6) -0.0003(6)
C15 0.0201(8) 0.0208(7) 0.0157(7) -0.0015(6) 0.0029(6) 0.0046(6)
C2 0.0230(8) 0.0191(7) 0.0174(7) -0.0027(6) -0.0050(6) -0.0039(6)
C6 0.0254(9) 0.0158(7) 0.0179(7) 0.0016(6) 0.0021(6) -0.0025(6)
C14 0.0235(8) 0.0151(7) 0.0172(7) -0.0010(5) 0.0034(6) 0.0024(6)
C7 0.0178(8) 0.0166(7) 0.0185(7) -0.0012(5) 0.0017(6) 0.0020(6)
C1 0.0186(8) 0.0181(7) 0.0161(7) 0.0004(5) -0.0030(6) -0.0017(6)
C27 0.0217(8) 0.0174(7) 0.0133(7) 0.0012(5) 0.0076(6) 0.0027(6)
C13 0.0155(8) 0.0265(8) 0.0323(9) -0.0069(7) -0.0040(7) 0.0068(6)
C12 0.0283(9) 0.0244(8) 0.0187(7) -0.0039(6) -0.0083(7) 0.0120(7)
C3 0.0234(9) 0.0187(7) 0.0257(8) -0.0011(6) 0.0014(7) -0.0057(6)
C00N 0.0270(9) 0.0215(8) 0.0148(7) -0.0027(6) -0.0050(6) 0.0080(6)
C20 0.0251(9) 0.0200(7) 0.0146(7) -0.0008(6) 0.0054(6) -0.0022(6)
C4 0.0148(7) 0.0135(6) 0.0126(6) -0.0005(5) -0.0006(5) -0.0003(5)
C10 0.0327(10) 0.0188(7) 0.0184(8) -0.0052(6) 0.0035(7) -0.0024(7)
C11 0.0340(10) 0.0196(7) 0.0184(7) 0.0021(6) 0.0027(7) 0.0110(7)
C8 0.0211(8) 0.0173(7) 0.0234(8) -0.0034(6) 0.0029(6) 0.0039(6)
C26 0.0245(9) 0.0248(8) 0.0193(7) 0.0027(6) 0.0060(6) -0.0009(6)
C22 0.0265(9) 0.0334(9) 0.0196(8) 0.0073(7) 0.0081(7) 0.0076(7)
C28 0.0791(17) 0.0219(9) 0.0426(12) -0.0078(8) 0.0361(11) 0.0035(10)
C23 0.0487(13) 0.0271(9) 0.0309(10) 0.0144(8) 0.0211(9) 0.0174(8)
C24 0.0582(14) 0.0175(8) 0.0349(10) -0.0001(7) 0.0288(10) -0.0025(8)
C25 0.0380(11) 0.0306(9) 0.0273(9) -0.0054(7) 0.0134(8) -0.0124(8)
C29 0.0434(19) 0.0191(12) 0.0482(19) 0.0021(12) 0.0174(15) 0.0075(12)
C29A 0.042(5) 0.036(4) 0.052(5) -0.012(3) 0.023(4) -0.014(3)

loop_
_atom_type_symbol
_atom_type_description
_atom_type_scat_dispersion_real
_atom_type_scat_dispersion_imag
_atom_type_scat_source
C C 0.0033 0.0016 'International Tables Vol C Tables 4.2.6.8 and 6.1.1.4'
H H 0.0000 0.0000 'International Tables Vol C Tables 4.2.6.8 and 6.1.1.4'
Cl Cl 0.1484 0.1585 'International Tables Vol C Tables 4.2.6.8 and 6.1.1.4'
Gd Gd -0.1653 3.9035 'International Tables Vol C Tables 4.2.6.8 and 6.1.1.4'
O O 0.0106 0.0060 'International Tables Vol C Tables 4.2.6.8 and 6.1.1.4'
P P 0.1023 0.0942 'International Tables Vol C Tables 4.2.6.8 and 6.1.1.4'

loop_
_geom_angle_atom_site_label_1
_geom_angle_atom_site_label_2
_geom_angle_atom_site_label_3
_geom_angle
_geom_angle_site_symmetry_1
_geom_angle_site_symmetry_3
_geom_angle_publ_flag
Cl1 Gd1 Cl2 97.854(9) . . ?
Cl1 Gd1 Cl2 97.853(9) . 2_656 ?
Cl2 Gd1 Cl2 164.293(17) 2_656 . ?
O1 Gd1 Cl1 90.83(3) 2_656 . ?
O1 Gd1 Cl1 90.83(3) . . ?
O1 Gd1 Cl2 87.58(3) . . ?
O1 Gd1 Cl2 87.58(3) 2_656 2_656 ?
O1 Gd1 Cl2 92.20(3) . 2_656 ?
O1 Gd1 Cl2 92.20(3) 2_656 . ?
O1 Gd1 O1 178.34(5) 2_656 . ?
O1 Gd1 O2 89.17(3) 2_656 . ?
O1 Gd1 O2 89.17(3) . . ?
O2 Gd1 Cl1 180.0 . . ?
O2 Gd1 Cl2 82.146(9) . . ?
O2 Gd1 Cl2 82.147(9) . 2_656 ?
O1 P1 C18 108.21(6) . . ?
O1 P1 C20 111.09(7) . . ?
O1 P1 C4 109.23(6) . . ?
C18 P1 C4 116.03(7) . . ?
C20 P1 C18 109.32(7) . . ?
C20 P1 C4 102.90(7) . . ?
P1 O1 Gd1 168.52(7) . . ?
C28 O2 Gd1 126.92(10) 2_656 . ?
C28 O2 Gd1 126.92(10) . . ?
C28 O2 C28 106.17(19) . 2_656 ?
H19A C19 H19B 108.2 . . ?
C18 C19 H19A 109.6 . . ?
C18 C19 H19B 109.6 . . ?
C16 C19 H19A 109.6 . . ?
C16 C19 H19B 109.6 . . ?
C16 C19 C18 110.12(12) . . ?
H17A C17 H17B 108.1 . . ?
C18 C17 H17A 109.6 . . ?
C18 C17 H17B 109.6 . . ?
C14 C17 H17A 109.6 . . ?
C14 C17 H17B 109.6 . . ?
C14 C17 C18 110.18(13) . . ?
C19 C18 P1 110.70(10) . . ?
C19 C18 C17 108.57(12) . . ?
C17 C18 P1 106.18(10) . . ?
C00N C18 P1 114.14(10) . . ?
C00N C18 C19 108.57(13) . . ?
C00N C18 C17 108.51(12) . . ?
C19 C16 H16 109.3 . . ?
C15 C16 C19 110.81(13) . . ?
C15 C16 H16 109.3 . . ?
C13 C16 C19 108.54(13) . . ?
C13 C16 H16 109.3 . . ?
C13 C16 C15 109.50(13) . . ?
H9A C9 H9B 108.3 . . ?
C6 C9 H9A 109.9 . . ?
C6 C9 H9B 109.9 . . ?
C8 C9 H9A 109.9 . . ?
C8 C9 H9B 109.9 . . ?
C8 C9 C6 108.72(13) . . ?
H5A C5 H5B 108.1 . . ?
C6 C5 H5A 109.6 . . ?
C6 C5 H5B 109.6 . . ?
C6 C5 C4 110.41(12) . . ?
C4 C5 H5A 109.6 . . ?
C4 C5 H5B 109.6 . . ?
C16 C15 H15A 109.8 . . ?
C16 C15 H15B 109.8 . . ?
H15A C15 H15B 108.3 . . ?
C14 C15 C16 109.34(12) . . ?
C14 C15 H15A 109.8 . . ?
C14 C15 H15B 109.8 . . ?
C1 C2 H2 109.2 . . ?
C3 C2 H2 109.2 . . ?
C3 C2 C1 109.58(13) . . ?
C10 C2 H2 109.2 . . ?
C10 C2 C1 110.05(13) . . ?
C10 C2 C3 109.49(13) . . ?
C9 C6 C5 109.60(13) . . ?
C9 C6 H6 109.3 . . ?
C5 C6 H6 109.3 . . ?
C3 C6 C9 109.99(13) . . ?
C3 C6 C5 109.42(13) . . ?
C3 C6 H6 109.3 . . ?
C17 C14 H14 109.4 . . ?
C15 C14 C17 108.89(12) . . ?
C15 C14 H14 109.4 . . ?
C15 C14 C11 109.93(14) . . ?
C11 C14 C17 109.93(12) . . ?
C11 C14 H14 109.4 . . ?
H7A C7 H7B 108.1 . . ?
C4 C7 H7A 109.6 . . ?
C4 C7 H7B 109.6 . . ?
C8 C7 H7A 109.6 . . ?
C8 C7 H7B 109.6 . . ?
C8 C7 C4 110.48(13) . . ?
C2 C1 H1A 109.7 . . ?
C2 C1 H1B 109.7 . . ?
C2 C1 C4 109.95(12) . . ?
H1A C1 H1B 108.2 . . ?
C4 C1 H1A 109.7 . . ?
C4 C1 H1B 109.7 . . ?
C26 C27 C20 120.55(14) . . ?
C26 C27 C22 118.95(15) . . ?
C22 C27 C20 120.42(15) . . ?
C16 C13 H13A 109.8 . . ?
C16 C13 H13B 109.8 . . ?
H13A C13 H13B 108.2 . . ?
C12 C13 C16 109.50(14) . . ?
C12 C13 H13A 109.8 . . ?
C12 C13 H13B 109.8 . . ?
C13 C12 H12 109.2 . . ?
C13 C12 C00N 110.61(13) . . ?
C13 C12 C11 109.52(13) . . ?
C00N C12 H12 109.2 . . ?
C11 C12 H12 109.2 . . ?
C11 C12 C00N 109.20(15) . . ?
C2 C3 H3A 109.8 . . ?
C2 C3 H3B 109.8 . . ?
C6 C3 C2 109.45(13) . . ?
C6 C3 H3A 109.8 . . ?
C6 C3 H3B 109.8 . . ?
H3A C3 H3B 108.2 . . ?
C18 C00N H00A 109.8 . . ?
C18 C00N H00B 109.8 . . ?
C12 C00N C18 109.55(12) . . ?
C12 C00N H00A 109.8 . . ?
C12 C00N H00B 109.8 . . ?
H00A C00N H00B 108.2 . . ?
P1 C20 H20A 107.2 . . ?
P1 C20 H20B 107.2 . . ?
C27 C20 P1 120.57(11) . . ?
C27 C20 H20A 107.2 . . ?
C27 C20 H20B 107.2 . . ?
H20A C20 H20B 106.8 . . ?
C5 C4 P1 111.19(10) . . ?
C5 C4 C7 107.26(12) . . ?
C7 C4 P1 106.94(10) . . ?
C1 C4 P1 113.68(10) . . ?
C1 C4 C5 108.97(12) . . ?
C1 C4 C7 108.56(12) . . ?
C2 C10 H10A 109.8 . . ?
C2 C10 H10B 109.8 . . ?
C2 C10 C8 109.43(13) . . ?
H10A C10 H10B 108.2 . . ?
C8 C10 H10A 109.8 . . ?
C8 C10 H10B 109.8 . . ?
C14 C11 H11A 109.9 . . ?
C14 C11 H11B 109.9 . . ?
C12 C11 C14 109.09(13) . . ?
C12 C11 H11A 109.9 . . ?
C12 C11 H11B 109.9 . . ?
H11A C11 H11B 108.3 . . ?
C9 C8 C7 110.01(13) . . ?
C9 C8 C10 109.94(14) . . ?
C9 C8 H8 109.3 . . ?
C7 C8 H8 109.3 . . ?
C10 C8 C7 109.08(13) . . ?
C10 C8 H8 109.3 . . ?
C27 C26 H26 119.8 . . ?
C27 C26 C25 120.41(16) . . ?
C25 C26 H26 119.8 . . ?
C27 C22 H22 119.9 . . ?
C23 C22 C27 120.24(18) . . ?
C23 C22 H22 119.9 . . ?
O2 C28 H28A 110.5 . . ?
O2 C28 H28B 110.5 . . ?
O2 C28 H28 122.7 . . ?
O2 C28 C29 106.35(18) . . ?
H28A C28 H28B 108.7 . . ?
C29 C28 H28A 110.5 . . ?
C29 C28 H28B 110.5 . . ?
C29A C28 O2 114.6(4) . . ?
C29A C28 H28 122.7 . . ?
C22 C23 H23 119.9 . . ?
C24 C23 C22 120.26(17) . . ?
C24 C23 H23 119.9 . . ?
C23 C24 H24 120.0 . . ?
C23 C24 C25 119.96(17) . . ?
C25 C24 H24 120.0 . . ?
C26 C25 H25 119.9 . . ?
C24 C25 C26 120.14(18) . . ?
C24 C25 H25 119.9 . . ?
C28 C29 C29 98.9(2) . 2_656 ?
C28 C29 H29A 112.0 . . ?
C28 C29 H29B 112.0 . . ?
C29 C29 H29A 112.0 2_656 . ?
C29 C29 H29B 112.0 2_656 . ?
H29A C29 H29B 109.7 . . ?
C28 C29A H29C 109.5 . . ?
C28 C29A H29D 109.5 . . ?
C28 C29A H29E 109.5 . . ?
H29C C29A H29D 109.5 . . ?
H29C C29A H29E 109.5 . . ?
H29D C29A H29E 109.5 . . ?

loop_
_geom_bond_atom_site_label_1
_geom_bond_atom_site_label_2
_geom_bond_distance
_geom_bond_site_symmetry_2
_geom_bond_publ_flag
Gd1 Cl1 2.6200(5) . ?
Gd1 Cl2 2.6321(4) 2_656 ?
Gd1 Cl2 2.6321(4) . ?
Gd1 O1 2.2866(10) 2_656 ?
Gd1 O1 2.2866(10) . ?
Gd1 O2 2.5003(15) . ?
P1 O1 1.5129(10) . ?
P1 C18 1.8445(15) . ?
P1 C20 1.8316(15) . ?
P1 C4 1.8540(14) . ?
O2 C28 1.445(2) . ?
O2 C28 1.445(2) 2_656 ?
C19 H19A 0.9900 . ?
C19 H19B 0.9900 . ?
C19 C18 1.546(2) . ?
C19 C16 1.536(2) . ?
C17 H17A 0.9900 . ?
C17 H17B 0.9900 . ?
C17 C18 1.556(2) . ?
C17 C14 1.536(2) . ?
C18 C00N 1.544(2) . ?
C16 H16 1.0000 . ?
C16 C15 1.529(2) . ?
C16 C13 1.528(2) . ?
C9 H9A 0.9900 . ?
C9 H9B 0.9900 . ?
C9 C6 1.533(2) . ?
C9 C8 1.528(2) . ?
C5 H5A 0.9900 . ?
C5 H5B 0.9900 . ?
C5 C6 1.539(2) . ?
C5 C4 1.550(2) . ?
C15 H15A 0.9900 . ?
C15 H15B 0.9900 . ?
C15 C14 1.529(2) . ?
C2 H2 1.0000 . ?
C2 C1 1.537(2) . ?
C2 C3 1.531(2) . ?
C2 C10 1.526(2) . ?
C6 H6 1.0000 . ?
C6 C3 1.526(2) . ?
C14 H14 1.0000 . ?
C14 C11 1.535(2) . ?
C7 H7A 0.9900 . ?
C7 H7B 0.9900 . ?
C7 C4 1.556(2) . ?
C7 C8 1.536(2) . ?
C1 H1A 0.9900 . ?
C1 H1B 0.9900 . ?
C1 C4 1.540(2) . ?
C27 C20 1.505(2) . ?
C27 C26 1.382(2) . ?
C27 C22 1.396(2) . ?
C13 H13A 0.9900 . ?
C13 H13B 0.9900 . ?
C13 C12 1.528(3) . ?
C12 H12 1.0000 . ?
C12 C00N 1.541(2) . ?
C12 C11 1.531(2) . ?
C3 H3A 0.9900 . ?
C3 H3B 0.9900 . ?
C00N H00A 0.9900 . ?
C00N H00B 0.9900 . ?
C20 H20A 0.9900 . ?
C20 H20B 0.9900 . ?
C10 H10A 0.9900 . ?
C10 H10B 0.9900 . ?
C10 C8 1.530(2) . ?
C11 H11A 0.9900 . ?
C11 H11B 0.9900 . ?
C8 H8 1.0000 . ?
C26 H26 0.9500 . ?
C26 C25 1.393(2) . ?
C22 H22 0.9500 . ?
C22 C23 1.388(3) . ?
C28 H28A 0.9900 . ?
C28 H28B 0.9900 . ?
C28 H28 0.9500 . ?
C28 C29 1.471(3) . ?
C28 C29A 1.338(7) . ?
C23 H23 0.9500 . ?
C23 C24 1.375(3) . ?
C24 H24 0.9500 . ?
C24 C25 1.378(3) . ?
C25 H25 0.9500 . ?
C29 C29 1.548(6) 2_656 ?
C29 H29A 0.9900 . ?
C29 H29B 0.9900 . ?
C29A H29C 0.9800 . ?
C29A H29D 0.9800 . ?
C29A H29E 0.9800 . ?

loop_
_geom_torsion_atom_site_label_1
_geom_torsion_atom_site_label_2
_geom_torsion_atom_site_label_3
_geom_torsion_atom_site_label_4
_geom_torsion
_geom_torsion_site_symmetry_1
_geom_torsion_site_symmetry_2
_geom_torsion_site_symmetry_3
_geom_torsion_site_symmetry_4
_geom_torsion_publ_flag
Gd1 O2 C28 C29 -164.13(17) . . . . ?
Gd1 O2 C28 C29A 155.5(5) . . . . ?
P1 C18 C00N C12 -177.89(11) . . . . ?
O1 P1 C18 C19 -69.44(11) . . . . ?
O1 P1 C18 C17 48.22(11) . . . . ?
O1 P1 C18 C00N 167.71(11) . . . . ?
O1 P1 C20 C27 -60.95(15) . . . . ?
O1 P1 C4 C5 53.82(12) . . . . ?
O1 P1 C4 C7 -62.97(11) . . . . ?
O1 P1 C4 C1 177.24(10) . . . . ?
O2 C28 C29 C29 -39.0(4) . . . 2_656 ?
C19 C18 C00N C12 58.11(16) . . . . ?
C19 C16 C15 C14 59.88(16) . . . . ?
C19 C16 C13 C12 -60.73(17) . . . . ?
C17 C18 C00N C12 -59.72(17) . . . . ?
C17 C14 C11 C12 60.20(17) . . . . ?
C18 P1 O1 Gd1 71.0(3) . . . . ?
C18 P1 C20 C27 58.40(15) . . . . ?
C18 P1 C4 C5 -68.77(12) . . . . ?
C18 P1 C4 C7 174.44(9) . . . . ?
C18 P1 C4 C1 54.65(13) . . . . ?
C18 C19 C16 C15 -58.49(16) . . . . ?
C18 C19 C16 C13 61.79(16) . . . . ?
C18 C17 C14 C15 61.40(16) . . . . ?
C18 C17 C14 C11 -59.09(16) . . . . ?
C16 C19 C18 P1 173.44(10) . . . . ?
C16 C19 C18 C17 57.26(15) . . . . ?
C16 C19 C18 C00N -60.53(15) . . . . ?
C16 C15 C14 C17 -60.79(16) . . . . ?
C16 C15 C14 C11 59.69(16) . . . . ?
C16 C13 C12 C00N 59.92(17) . . . . ?
C16 C13 C12 C11 -60.48(17) . . . . ?
C9 C6 C3 C2 -60.04(16) . . . . ?
C5 C6 C3 C2 60.41(17) . . . . ?
C15 C16 C13 C12 60.36(16) . . . . ?
C15 C14 C11 C12 -59.65(17) . . . . ?
C2 C1 C4 P1 177.04(11) . . . . ?
C2 C1 C4 C5 -58.34(16) . . . . ?
C2 C1 C4 C7 58.17(16) . . . . ?
C2 C10 C8 C9 60.29(16) . . . . ?
C2 C10 C8 C7 -60.42(17) . . . . ?
C6 C9 C8 C7 60.24(17) . . . . ?
C6 C9 C8 C10 -59.90(16) . . . . ?
C6 C5 C4 P1 -175.90(10) . . . . ?
C6 C5 C4 C7 -59.30(15) . . . . ?
C6 C5 C4 C1 58.03(16) . . . . ?
C14 C17 C18 P1 -178.44(10) . . . . ?
C14 C17 C18 C19 -59.37(15) . . . . ?
C14 C17 C18 C00N 58.45(15) . . . . ?
C1 C2 C3 C6 -61.10(17) . . . . ?
C1 C2 C10 C8 60.79(16) . . . . ?
C27 C26 C25 C24 -0.6(3) . . . . ?
C27 C22 C23 C24 0.5(3) . . . . ?
C13 C16 C15 C14 -59.82(16) . . . . ?
C13 C12 C00N C18 -58.68(18) . . . . ?
C13 C12 C11 C14 59.84(17) . . . . ?
C3 C2 C1 C4 60.35(17) . . . . ?
C3 C2 C10 C8 -59.72(16) . . . . ?
C00N C12 C11 C14 -61.42(17) . . . . ?
C20 P1 O1 Gd1 -168.9(3) . . . . ?
C20 P1 C18 C19 169.45(10) . . . . ?
C20 P1 C18 C17 -72.89(11) . . . . ?
C20 P1 C18 C00N 46.60(13) . . . . ?
C20 P1 C4 C5 171.91(11) . . . . ?
C20 P1 C4 C7 55.12(11) . . . . ?
C20 P1 C4 C1 -64.67(12) . . . . ?
C20 C27 C26 C25 178.95(15) . . . . ?
C20 C27 C22 C23 -178.91(15) . . . . ?
C4 P1 O1 Gd1 -56.1(3) . . . . ?
C4 P1 C18 C19 53.69(12) . . . . ?
C4 P1 C18 C17 171.35(9) . . . . ?
C4 P1 C18 C00N -69.16(13) . . . . ?
C4 P1 C20 C27 -177.72(13) . . . . ?
C4 C5 C6 C9 61.36(16) . . . . ?
C4 C5 C6 C3 -59.33(17) . . . . ?
C4 C7 C8 C9 -60.65(16) . . . . ?
C4 C7 C8 C10 60.01(16) . . . . ?
C10 C2 C1 C4 -60.11(16) . . . . ?
C10 C2 C3 C6 59.69(16) . . . . ?
C11 C12 C00N C18 61.92(17) . . . . ?
C8 C9 C6 C5 -60.45(16) . . . . ?
C8 C9 C6 C3 59.89(16) . . . . ?
C8 C7 C4 P1 178.24(10) . . . . ?
C8 C7 C4 C5 58.88(15) . . . . ?
C8 C7 C4 C1 -58.73(15) . . . . ?
C26 C27 C20 P1 72.08(18) . . . . ?
C26 C27 C22 C23 -2.2(2) . . . . ?
C22 C27 C20 P1 -111.30(15) . . . . ?
C22 C27 C26 C25 2.3(2) . . . . ?
C22 C23 C24 C25 1.1(3) . . . . ?
C28 O2 C28 C29 15.87(17) 2_656 . . . ?
C28 O2 C28 C29A -24.5(5) 2_656 . . . ?
C23 C24 C25 C26 -1.1(3) . . . . ?
